data_4345452
loop_
_publ_author_name
'Sheet, Sanjoy Kumar'
'Sen, Bhaskar'
'Thounaojam, Romita'
'Aguan, Kripamoy'
'Khatua, Snehadrinarayan'

_publ_section_title
;
 Ruthenium(II) Complex-Based Luminescent Bifunctional Probe for Ag(+) and
 Phosphate Ions: Ag(+)-Assisted Detection and Imaging of rRNA.
;
_journal_issue 3
_journal_name_full 'Inorganic chemistry'
_journal_page_first 1249
_journal_page_last 1263
_journal_paper_doi 10.1021/acs.inorgchem.6b02343
_journal_volume 56
_journal_year 2017
_chemical_formula_sum 'C40 H29 Cl3 F12 N10 P2 Ru'
_chemical_formula_weight 1147.09
_space_group_crystal_system monoclinic
_space_group_IT_number 14
_space_group_name_Hall '-P 2yn'
_space_group_name_H-M_alt 'P 1 21/n 1'
_symmetry_space_group_name_Hall '-P 2yn'
_symmetry_space_group_name_H-M 'P 1 21/n 1'
_atom_sites_solution_hydrogens mixed
_audit_creation_method SHELXL-2014/7
_cell_angle_alpha 90
_cell_angle_beta 96.399(8)
_cell_angle_gamma 90
_cell_formula_units_Z 4
_cell_length_a 13.642(2)
_cell_length_b 21.650(4)
_cell_length_c 14.722(3)
_cell_measurement_reflns_used 9865
_cell_measurement_temperature 100(2)
_cell_measurement_theta_max 28.28
_cell_measurement_theta_min 2.70
_cell_volume 4321.0(13)
_computing_cell_refinement 'Bruker SMART'
_computing_data_collection 'Bruker SMART'
_computing_data_reduction 'Bruker SAINT'
_computing_molecular_graphics 'ORTEP III (Burnett & Johnson, 1996)'
_computing_publication_material 'SHELXL-2014/7 (Sheldrick, 2014)'
_computing_structure_refinement 'SHELXL-2014/7 (Sheldrick, 2014)'
_computing_structure_solution SIR92
_diffrn_ambient_temperature 100(2)
_diffrn_measured_fraction_theta_full 0.996
_diffrn_measured_fraction_theta_max 0.996
_diffrn_measurement_device_type 'Bruker KAPPA APEX II CCD'
_diffrn_measurement_method '\f and \w scans'
_diffrn_radiation_type MoK\a
_diffrn_radiation_wavelength 0.71073
_diffrn_reflns_av_R_equivalents 0.1174
_diffrn_reflns_av_unetI/netI 0.0471
_diffrn_reflns_Laue_measured_fraction_full 0.996
_diffrn_reflns_Laue_measured_fraction_max 0.996
_diffrn_reflns_limit_h_max 15
_diffrn_reflns_limit_h_min -15
_diffrn_reflns_limit_k_max 24
_diffrn_reflns_limit_k_min -24
_diffrn_reflns_limit_l_max 16
_diffrn_reflns_limit_l_min -16
_diffrn_reflns_number 74023
_diffrn_reflns_point_group_measured_fraction_full 0.996
_diffrn_reflns_point_group_measured_fraction_max 0.996
_diffrn_reflns_theta_full 23.669
_diffrn_reflns_theta_max 23.669
_diffrn_reflns_theta_min 1.680
_diffrn_source 'fine-focus sealed tube'
_exptl_absorpt_coefficient_mu 0.721
_exptl_absorpt_correction_T_max 0.7188
_exptl_absorpt_correction_T_min 0.6480
_exptl_absorpt_correction_type multi-scan
_exptl_absorpt_process_details 'SADABS 2014/5'
_exptl_crystal_colour red
_exptl_crystal_density_diffrn 1.763
_exptl_crystal_description plate
_exptl_crystal_F_000 2288
_exptl_crystal_size_max 0.220
_exptl_crystal_size_mid 0.150
_exptl_crystal_size_min 0.080
_refine_diff_density_max 1.333
_refine_diff_density_min -0.752
_refine_diff_density_rms 0.108
_refine_ls_extinction_method none
_refine_ls_goodness_of_fit_ref 1.022
_refine_ls_hydrogen_treatment mixed
_refine_ls_matrix_type full
_refine_ls_number_parameters 617
_refine_ls_number_reflns 6509
_refine_ls_number_restraints 1
_refine_ls_restrained_S_all 1.022
_refine_ls_R_factor_all 0.0782
_refine_ls_R_factor_gt 0.0540
_refine_ls_shift/su_max 0.001
_refine_ls_shift/su_mean 0.000
_refine_ls_structure_factor_coef Fsqd
_refine_ls_weighting_details 'w=1/[\s^2^(Fo^2^)+(0.0596P)^2^+23.8426P] where P=(Fo^2^+2Fc^2^)/3'
_refine_ls_weighting_scheme calc
_refine_ls_wR_factor_gt 0.1268
_refine_ls_wR_factor_ref 0.1444
_reflns_Friedel_coverage 0.000
_reflns_number_gt 4977
_reflns_number_total 6509
_reflns_threshold_expression 'I > 2\s(I)'
_cod_data_source_file ic6b02343_si_002.cif
_cod_data_source_block RuBIClick
_cod_original_cell_volume 4321.0(14)
_cod_database_code 4345452
_shelx_shelxl_version_number 2014/7
_shelx_space_group_comment
;
The symmetry employed for this shelxl refinement is uniquely defined
by the following loop, which should always be used as a source of
symmetry information in preference to the above space-group names.
They are only intended as comments.
;
_shelx_estimated_absorpt_t_min 0.858
_shelx_estimated_absorpt_t_max 0.945
_exptl_absorpt_special_details 'multi-scan absorption'

loop_
_space_group_symop_operation_xyz
'x, y, z'
'-x+1/2, y+1/2, -z+1/2'
'-x, -y, -z'
'x-1/2, -y-1/2, z-1/2'

loop_
_atom_site_label
_atom_site_type_symbol
_atom_site_fract_x
_atom_site_fract_y
_atom_site_fract_z
_atom_site_U_iso_or_equiv
_atom_site_adp_type
_atom_site_occupancy
_atom_site_site_symmetry_order
_atom_site_calc_flag
_atom_site_refinement_flags_posn
_atom_site_refinement_flags_adp
C1 C 0.4528(4) 0.4637(3) 0.2753(4) 0.0323(14) Uani 1 1 d . .
H1 H 0.4089 0.4921 0.2956 0.039 Uiso 1 1 calc R U
C2 C 0.5525(5) 0.4714(3) 0.3025(5) 0.0418(16) Uani 1 1 d . .
H2 H 0.5746 0.5042 0.3402 0.050 Uiso 1 1 calc R U
C3 C 0.6184(5) 0.4301(3) 0.2732(5) 0.0459(18) Uani 1 1 d . .
H3 H 0.6855 0.4342 0.2918 0.055 Uiso 1 1 calc R U
C4 C 0.6465(5) 0.3370(4) 0.1791(6) 0.054(2) Uani 1 1 d . .
H4 H 0.7145 0.3391 0.1935 0.065 Uiso 1 1 calc R U
C5 C 0.6066(6) 0.2914(3) 0.1239(5) 0.051(2) Uani 1 1 d . .
H5 H 0.6487 0.2635 0.0999 0.061 Uiso 1 1 calc R U
C6 C 0.4580(6) 0.2375(3) 0.0465(5) 0.0473(19) Uani 1 1 d . .
H6 H 0.4961 0.2075 0.0221 0.057 Uiso 1 1 calc R U
C7 C 0.3590(6) 0.2356(3) 0.0289(4) 0.0410(17) Uani 1 1 d . .
H7 H 0.3291 0.2046 -0.0083 0.049 Uiso 1 1 calc R U
C8 C 0.3014(5) 0.2800(3) 0.0666(4) 0.0357(15) Uani 1 1 d . .
H8 H 0.2331 0.2777 0.0546 0.043 Uiso 1 1 calc R U
C9 C 0.5842(4) 0.3823(3) 0.2156(5) 0.0364(15) Uani 1 1 d . .
C10 C 0.4822(4) 0.3767(3) 0.1922(4) 0.0275(13) Uani 1 1 d . .
C11 C 0.5039(5) 0.2844(3) 0.1011(4) 0.0384(16) Uani 1 1 d . .
C12 C 0.4416(4) 0.3282(3) 0.1357(4) 0.0285(14) Uani 1 1 d . .
C13 C 0.3194(5) 0.4784(3) 0.0258(4) 0.0342(15) Uani 1 1 d . .
H13 H 0.3824 0.4822 0.0566 0.041 Uiso 1 1 calc R U
C14 C 0.2972(5) 0.5101(3) -0.0569(5) 0.0436(17) Uani 1 1 d . .
H14 H 0.3448 0.5344 -0.0800 0.052 Uiso 1 1 calc R U
C15 C 0.2051(5) 0.5049(3) -0.1032(4) 0.0434(17) Uani 1 1 d . .
H15 H 0.1900 0.5253 -0.1586 0.052 Uiso 1 1 calc R U
C16 C 0.0333(5) 0.4626(3) -0.1067(4) 0.0401(17) Uani 1 1 d . .
H16 H 0.0127 0.4831 -0.1610 0.048 Uiso 1 1 calc R U
C17 C -0.0321(5) 0.4279(3) -0.0679(4) 0.0378(16) Uani 1 1 d . .
H17 H -0.0969 0.4257 -0.0951 0.045 Uiso 1 1 calc R U
C18 C -0.0677(5) 0.3573(3) 0.0593(4) 0.0354(15) Uani 1 1 d . .
H18 H -0.1336 0.3533 0.0361 0.043 Uiso 1 1 calc R U
C19 C -0.0322(5) 0.3273(3) 0.1372(5) 0.0389(16) Uani 1 1 d . .
H19 H -0.0735 0.3015 0.1662 0.047 Uiso 1 1 calc R U
C20 C 0.0656(4) 0.3350(3) 0.1737(4) 0.0315(14) Uani 1 1 d . .
H20 H 0.0882 0.3141 0.2272 0.038 Uiso 1 1 calc R U
C21 C 0.1338(5) 0.4691(3) -0.0674(4) 0.0328(15) Uani 1 1 d . .
C22 C 0.1619(4) 0.4381(3) 0.0153(4) 0.0268(13) Uani 1 1 d . .
C23 C -0.0041(4) 0.3942(3) 0.0145(4) 0.0297(14) Uani 1 1 d . .
C24 C 0.0941(4) 0.4004(2) 0.0552(4) 0.0247(13) Uani 1 1 d . .
C25 C 0.3068(4) 0.2918(3) 0.3256(4) 0.0331(14) Uani 1 1 d . .
H25 H 0.3231 0.2673 0.2776 0.040 Uiso 1 1 calc R U
C26 C 0.3148(5) 0.2673(3) 0.4118(5) 0.0417(17) Uani 1 1 d . .
H26 H 0.3372 0.2270 0.4217 0.050 Uiso 1 1 calc R U
C27 C 0.2899(5) 0.3019(3) 0.4831(5) 0.0444(18) Uani 1 1 d . .
H27 H 0.2947 0.2855 0.5419 0.053 Uiso 1 1 calc R U
C28 C 0.2578(4) 0.3612(3) 0.4667(4) 0.0347(15) Uani 1 1 d . .
H28 H 0.2396 0.3854 0.5142 0.042 Uiso 1 1 calc R U
C29 C 0.2525(4) 0.3849(3) 0.3795(4) 0.0248(13) Uani 1 1 d . .
C30 C 0.2258(4) 0.4476(3) 0.3530(4) 0.0239(12) Uani 1 1 d . .
C31 C 0.2048(4) 0.5006(3) 0.3976(4) 0.0303(14) Uani 1 1 d . .
H31 H 0.2023 0.5060 0.4599 0.036 Uiso 1 1 calc R U
C32 C 0.1693(4) 0.6092(3) 0.3402(4) 0.0329(14) Uani 1 1 d . .
H32A H 0.2178 0.6324 0.3108 0.039 Uiso 1 1 calc R U
H32B H 0.1772 0.6201 0.4046 0.039 Uiso 1 1 calc R U
C33 C 0.0692(4) 0.6277(3) 0.2997(4) 0.0277(13) Uani 1 1 d . .
C34 C -0.0519(6) 0.6746(4) 0.2281(4) 0.053(2) Uani 1 1 d . .
C35 C -0.1145(10) 0.7153(5) 0.1711(6) 0.093(4) Uani 1 1 d . .
H35 H -0.0914 0.7453 0.1336 0.111 Uiso 1 1 calc R U
C36 C -0.2174(9) 0.7042(6) 0.1785(7) 0.098(5) Uani 1 1 d . .
H36 H -0.2628 0.7282 0.1424 0.118 Uiso 1 1 calc R U
C37 C -0.2533(9) 0.6621(7) 0.2330(8) 0.110(5) Uani 1 1 d . .
H37 H -0.3211 0.6599 0.2352 0.132 Uiso 1 1 calc R U
C38 C -0.1943(6) 0.6235(5) 0.2841(6) 0.079(3) Uani 1 1 d . .
H38 H -0.2192 0.5929 0.3196 0.095 Uiso 1 1 calc R U
C39 C -0.0922(5) 0.6315(4) 0.2812(5) 0.0454(18) Uani 1 1 d . .
C40 C 0.4467(5) 0.6414(3) 0.1633(5) 0.0486(18) Uani 1 1 d . .
H40 H 0.4646 0.6297 0.2273 0.058 Uiso 1 1 calc R U
N1 N 0.4167(3) 0.4179(2) 0.2217(3) 0.0237(10) Uani 1 1 d . .
N2 N 0.3411(4) 0.3257(2) 0.1194(3) 0.0264(11) Uani 1 1 d . .
N3 N 0.2542(3) 0.4434(2) 0.0621(3) 0.0231(10) Uani 1 1 d . .
N4 N 0.1282(3) 0.3710(2) 0.1349(3) 0.0238(10) Uani 1 1 d . .
N5 N 0.2763(3) 0.3501(2) 0.3076(3) 0.0248(11) Uani 1 1 d . .
N6 N 0.2219(3) 0.4616(2) 0.2625(3) 0.0206(10) Uani 1 1 d . .
N7 N 0.1990(3) 0.5199(2) 0.2485(3) 0.0246(10) Uani 1 1 d . .
N8 N 0.1888(3) 0.5431(2) 0.3311(3) 0.0267(11) Uani 1 1 d . .
N9 N 0.0523(5) 0.6715(2) 0.2409(3) 0.0412(14) Uani 1 1 d . .
N10 N -0.0132(4) 0.6017(2) 0.3269(3) 0.0308(12) Uani 1 1 d D .
F1 F -0.1314(4) 0.4834(2) 0.3763(4) 0.0873(17) Uani 1 1 d . .
F2 F -0.1378(6) 0.3966(3) 0.4426(5) 0.139(3) Uani 1 1 d . .
F3 F -0.1418(4) 0.4020(3) 0.2895(4) 0.116(3) Uani 1 1 d . .
F4 F -0.0105(4) 0.3600(2) 0.3726(3) 0.0793(16) Uani 1 1 d . .
F5 F 0.0020(5) 0.4452(5) 0.4525(5) 0.174(4) Uani 1 1 d . .
F6 F -0.0019(4) 0.4484(3) 0.3057(4) 0.098(2) Uani 1 1 d . .
F7 F 0.3483(3) 0.6396(4) 0.4908(3) 0.107(2) Uani 1 1 d . .
F8 F 0.4040(4) 0.5900(2) 0.3734(5) 0.0957(19) Uani 1 1 d . .
F9 F 0.5047(4) 0.6118(4) 0.5107(5) 0.149(4) Uani 1 1 d . .
F10 F 0.5302(3) 0.6541(3) 0.3794(3) 0.0832(17) Uani 1 1 d . .
F11 F 0.4713(4) 0.7096(3) 0.4859(4) 0.107(2) Uani 1 1 d . .
F12 F 0.3735(4) 0.6876(2) 0.3617(4) 0.0799(15) Uani 1 1 d . .
P1 P -0.07102(12) 0.42130(7) 0.37371(11) 0.0313(4) Uani 1 1 d . .
P2 P 0.44025(14) 0.64544(11) 0.43668(14) 0.0565(6) Uani 1 1 d . .
Cl1 Cl 0.32255(15) 0.62331(11) 0.13317(19) 0.0776(7) Uani 1 1 d . .
Cl2 Cl 0.46789(16) 0.71984(8) 0.15220(14) 0.0579(5) Uani 1 1 d . .
Cl3 Cl 0.52039(16) 0.59877(10) 0.09542(17) 0.0686(6) Uani 1 1 d . .
Ru1 Ru 0.27155(3) 0.39478(2) 0.18267(3) 0.02073(15) Uani 1 1 d . .
H10 H -0.019(6) 0.571(2) 0.363(4) 0.06(3) Uiso 1 1 d D .

loop_
_atom_site_aniso_label
_atom_site_aniso_U_11
_atom_site_aniso_U_22
_atom_site_aniso_U_33
_atom_site_aniso_U_23
_atom_site_aniso_U_13
_atom_site_aniso_U_12
C1 0.027(3) 0.037(4) 0.033(3) -0.005(3) 0.004(3) -0.001(3)
C2 0.037(4) 0.049(4) 0.039(4) -0.005(3) 0.002(3) -0.010(3)
C3 0.025(3) 0.060(5) 0.052(4) 0.012(4) 0.003(3) -0.007(3)
C4 0.034(4) 0.056(5) 0.076(6) 0.021(4) 0.026(4) 0.011(4)
C5 0.059(5) 0.044(4) 0.057(5) 0.010(4) 0.035(4) 0.022(4)
C6 0.080(6) 0.029(4) 0.038(4) 0.008(3) 0.028(4) 0.022(4)
C7 0.086(6) 0.019(3) 0.019(3) -0.002(3) 0.007(3) 0.009(3)
C8 0.056(4) 0.027(3) 0.023(3) 0.001(3) -0.002(3) 0.005(3)
C9 0.030(3) 0.038(4) 0.043(4) 0.015(3) 0.013(3) 0.009(3)
C10 0.031(3) 0.029(3) 0.025(3) 0.011(3) 0.011(2) 0.008(3)
C11 0.055(4) 0.027(3) 0.038(4) 0.014(3) 0.028(3) 0.013(3)
C12 0.042(4) 0.024(3) 0.022(3) 0.010(2) 0.013(3) 0.011(3)
C13 0.045(4) 0.029(3) 0.030(3) 0.006(3) 0.010(3) 0.006(3)
C14 0.056(5) 0.039(4) 0.039(4) 0.010(3) 0.019(3) -0.001(3)
C15 0.069(5) 0.038(4) 0.025(3) 0.007(3) 0.012(3) 0.018(3)
C16 0.060(5) 0.040(4) 0.018(3) -0.005(3) -0.011(3) 0.024(3)
C17 0.045(4) 0.037(4) 0.028(3) -0.011(3) -0.010(3) 0.017(3)
C18 0.030(3) 0.030(3) 0.044(4) -0.016(3) -0.006(3) 0.000(3)
C19 0.038(4) 0.031(4) 0.047(4) -0.008(3) 0.004(3) -0.009(3)
C20 0.032(3) 0.027(3) 0.035(3) 0.001(3) -0.001(3) -0.006(3)
C21 0.055(4) 0.023(3) 0.021(3) 0.003(3) 0.007(3) 0.013(3)
C22 0.038(3) 0.022(3) 0.020(3) -0.005(2) 0.003(3) 0.015(3)
C23 0.034(3) 0.026(3) 0.026(3) -0.012(3) -0.008(3) 0.007(3)
C24 0.037(3) 0.015(3) 0.022(3) -0.003(2) 0.000(2) 0.006(2)
C25 0.034(3) 0.024(3) 0.039(4) 0.005(3) -0.006(3) 0.001(3)
C26 0.046(4) 0.032(4) 0.044(4) 0.020(3) -0.008(3) -0.007(3)
C27 0.037(4) 0.059(5) 0.034(4) 0.022(4) -0.007(3) -0.016(3)
C28 0.029(3) 0.050(4) 0.026(3) 0.006(3) 0.003(3) -0.003(3)
C29 0.013(3) 0.038(3) 0.022(3) 0.003(3) -0.003(2) -0.006(2)
C30 0.014(3) 0.036(3) 0.022(3) -0.002(3) 0.001(2) 0.001(2)
C31 0.021(3) 0.046(4) 0.023(3) -0.006(3) 0.002(2) 0.003(3)
C32 0.032(3) 0.021(3) 0.045(4) -0.015(3) 0.003(3) 0.001(3)
C33 0.033(3) 0.022(3) 0.029(3) -0.006(3) 0.008(3) 0.001(3)
C34 0.076(6) 0.054(5) 0.024(4) -0.017(3) -0.013(4) 0.041(4)
C35 0.151(11) 0.086(7) 0.036(5) -0.014(5) -0.008(6) 0.060(7)
C36 0.095(9) 0.143(11) 0.047(6) -0.032(6) -0.036(6) 0.084(8)
C37 0.079(8) 0.178(14) 0.065(8) -0.052(8) -0.027(6) 0.047(9)
C38 0.040(5) 0.122(8) 0.071(6) -0.051(6) -0.013(4) 0.018(5)
C39 0.042(4) 0.058(5) 0.034(4) -0.016(4) -0.005(3) 0.013(3)
C40 0.055(4) 0.040(4) 0.052(5) 0.000(3) 0.014(4) -0.008(3)
N1 0.027(2) 0.023(2) 0.022(2) 0.005(2) 0.005(2) 0.004(2)
N2 0.041(3) 0.019(2) 0.019(2) 0.002(2) 0.002(2) 0.004(2)
N3 0.034(3) 0.016(2) 0.021(2) 0.0005(19) 0.007(2) 0.005(2)
N4 0.031(3) 0.020(2) 0.020(2) -0.002(2) 0.000(2) 0.005(2)
N5 0.023(2) 0.025(3) 0.025(3) 0.004(2) -0.003(2) -0.003(2)
N6 0.018(2) 0.021(2) 0.023(3) 0.0007(19) 0.0014(18) -0.0005(19)
N7 0.024(2) 0.021(3) 0.029(3) -0.003(2) 0.002(2) 0.000(2)
N8 0.022(2) 0.027(3) 0.031(3) -0.009(2) 0.000(2) 0.000(2)
N9 0.077(4) 0.020(3) 0.028(3) -0.002(2) 0.015(3) 0.006(3)
N10 0.029(3) 0.033(3) 0.031(3) -0.005(3) 0.004(2) -0.001(2)
F1 0.114(4) 0.056(3) 0.098(4) 0.023(3) 0.038(3) 0.039(3)
F2 0.209(7) 0.073(4) 0.167(6) 0.062(4) 0.156(6) 0.049(4)
F3 0.055(3) 0.176(7) 0.112(5) -0.081(5) -0.016(3) 0.010(4)
F4 0.117(4) 0.061(3) 0.066(3) 0.028(2) 0.039(3) 0.051(3)
F5 0.101(5) 0.255(10) 0.152(7) -0.146(7) -0.039(5) 0.017(6)
F6 0.079(4) 0.088(4) 0.137(5) 0.055(4) 0.053(3) 0.008(3)
F7 0.047(3) 0.219(7) 0.055(3) -0.001(4) 0.012(2) -0.031(4)
F8 0.069(3) 0.059(3) 0.158(6) -0.045(3) 0.005(3) -0.012(3)
F9 0.047(3) 0.243(9) 0.150(6) 0.138(6) -0.011(3) -0.018(4)
F10 0.039(2) 0.150(5) 0.061(3) -0.015(3) 0.009(2) -0.016(3)
F11 0.096(4) 0.116(5) 0.104(5) -0.046(4) -0.003(3) -0.033(4)
F12 0.061(3) 0.071(3) 0.105(4) 0.007(3) 0.002(3) -0.003(2)
P1 0.0346(9) 0.0288(9) 0.0305(9) 0.0059(7) 0.0038(7) -0.0002(7)
P2 0.0337(10) 0.0872(16) 0.0488(12) -0.0187(11) 0.0051(9) -0.0170(10)
Cl1 0.0507(12) 0.0729(15) 0.111(2) -0.0281(14) 0.0187(12) -0.0121(10)
Cl2 0.0776(13) 0.0410(10) 0.0603(12) -0.0052(9) 0.0299(10) -0.0087(9)
Cl3 0.0635(13) 0.0558(13) 0.0914(16) -0.0179(11) 0.0298(12) 0.0031(10)
Ru1 0.0254(3) 0.0172(2) 0.0194(2) 0.00117(19) 0.00130(17) 0.00215(19)

loop_
_atom_type_symbol
_atom_type_description
_atom_type_scat_dispersion_real
_atom_type_scat_dispersion_imag
_atom_type_scat_source
C C 0.0033 0.0016 'International Tables Vol C Tables 4.2.6.8 and 6.1.1.4'
H H 0.0000 0.0000 'International Tables Vol C Tables 4.2.6.8 and 6.1.1.4'
N N 0.0061 0.0033 'International Tables Vol C Tables 4.2.6.8 and 6.1.1.4'
F F 0.0171 0.0103 'International Tables Vol C Tables 4.2.6.8 and 6.1.1.4'
P P 0.1023 0.0942 'International Tables Vol C Tables 4.2.6.8 and 6.1.1.4'
Cl Cl 0.1484 0.1585 'International Tables Vol C Tables 4.2.6.8 and 6.1.1.4'
Ru Ru -1.2594 0.8363 'International Tables Vol C Tables 4.2.6.8 and 6.1.1.4'

loop_
_geom_angle_atom_site_label_1
_geom_angle_atom_site_label_2
_geom_angle_atom_site_label_3
_geom_angle
N1 C1 C2 123.3(6)
N1 C1 H1 118.4
C2 C1 H1 118.4
C3 C2 C1 119.2(6)
C3 C2 H2 120.4
C1 C2 H2 120.4
C2 C3 C9 119.5(6)
C2 C3 H3 120.3
C9 C3 H3 120.3
C5 C4 C9 120.4(7)
C5 C4 H4 119.8
C9 C4 H4 119.8
C4 C5 C11 122.9(6)
C4 C5 H5 118.6
C11 C5 H5 118.6
C7 C6 C11 120.6(6)
C7 C6 H6 119.7
C11 C6 H6 119.7
C6 C7 C8 119.9(6)
C6 C7 H7 120.1
C8 C7 H7 120.1
N2 C8 C7 122.1(6)
N2 C8 H8 118.9
C7 C8 H8 118.9
C3 C9 C10 118.2(6)
C3 C9 C4 124.4(6)
C10 C9 C4 117.4(7)
N1 C10 C9 122.1(6)
N1 C10 C12 116.4(5)
C9 C10 C12 121.4(5)
C6 C11 C12 116.6(6)
C6 C11 C5 125.7(6)
C12 C11 C5 117.7(6)
N2 C12 C11 123.0(6)
N2 C12 C10 116.9(5)
C11 C12 C10 120.1(6)
N3 C13 C14 122.7(6)
N3 C13 H13 118.6
C14 C13 H13 118.6
C15 C14 C13 119.5(6)
C15 C14 H14 120.3
C13 C14 H14 120.3
C14 C15 C21 119.9(6)
C14 C15 H15 120.0
C21 C15 H15 120.0
C17 C16 C21 122.2(6)
C17 C16 H16 118.9
C21 C16 H16 118.9
C16 C17 C23 121.3(6)
C16 C17 H17 119.3
C23 C17 H17 119.3
C19 C18 C23 119.3(6)
C19 C18 H18 120.3
C23 C18 H18 120.3
C18 C19 C20 120.3(6)
C18 C19 H19 119.9
C20 C19 H19 119.9
N4 C20 C19 122.6(6)
N4 C20 H20 118.7
C19 C20 H20 118.7
C15 C21 C22 117.3(6)
C15 C21 C16 125.3(6)
C22 C21 C16 117.4(6)
N3 C22 C21 122.9(6)
N3 C22 C24 116.6(5)
C21 C22 C24 120.5(5)
C18 C23 C24 117.6(5)
C18 C23 C17 124.8(6)
C24 C23 C17 117.5(6)
N4 C24 C22 116.7(5)
N4 C24 C23 122.4(5)
C22 C24 C23 121.0(5)
N5 C25 C26 122.5(6)
N5 C25 H25 118.8
C26 C25 H25 118.8
C27 C26 C25 120.0(6)
C27 C26 H26 120.0
C25 C26 H26 120.0
C26 C27 C28 118.7(6)
C26 C27 H27 120.6
C28 C27 H27 120.6
C27 C28 C29 119.8(6)
C27 C28 H28 120.1
C29 C28 H28 120.1
N5 C29 C28 121.6(6)
N5 C29 C30 112.6(5)
C28 C29 C30 125.8(6)
N6 C30 C31 107.2(5)
N6 C30 C29 116.9(5)
C31 C30 C29 135.9(5)
N8 C31 C30 104.5(5)
N8 C31 H31 127.7
C30 C31 H31 127.7
N8 C32 C33 113.2(5)
N8 C32 H32A 108.9
C33 C32 H32A 108.9
N8 C32 H32B 108.9
C33 C32 H32B 108.9
H32A C32 H32B 107.7
N9 C33 N10 114.2(6)
N9 C33 C32 123.9(6)
N10 C33 C32 121.8(5)
C39 C34 N9 110.7(6)
C39 C34 C35 120.1(9)
N9 C34 C35 129.2(9)
C34 C35 C36 112.1(10)
C34 C35 H35 123.9
C36 C35 H35 123.9
C37 C36 C35 125.6(10)
C37 C36 H36 117.2
C35 C36 H36 117.2
C38 C37 C36 121.7(12)
C38 C37 H37 119.2
C36 C37 H37 119.2
C37 C38 C39 116.2(12)
C37 C38 H38 121.9
C39 C38 H38 121.9
N10 C39 C34 104.9(6)
N10 C39 C38 130.9(8)
C34 C39 C38 124.2(8)
Cl2 C40 Cl1 111.2(4)
Cl2 C40 Cl3 110.5(4)
Cl1 C40 Cl3 109.8(4)
Cl2 C40 H40 108.4
Cl1 C40 H40 108.4
Cl3 C40 H40 108.4
C1 N1 C10 117.7(5)
C1 N1 Ru1 129.0(4)
C10 N1 Ru1 113.2(4)
C8 N2 C12 117.8(5)
C8 N2 Ru1 128.8(4)
C12 N2 Ru1 113.4(4)
C13 N3 C22 117.7(5)
C13 N3 Ru1 128.6(4)
C22 N3 Ru1 113.8(4)
C20 N4 C24 117.8(5)
C20 N4 Ru1 128.9(4)
C24 N4 Ru1 113.2(4)
C25 N5 C29 117.4(5)
C25 N5 Ru1 126.2(4)
C29 N5 Ru1 116.2(4)
N7 N6 C30 110.5(4)
N7 N6 Ru1 133.2(4)
C30 N6 Ru1 115.5(3)
N6 N7 N8 105.4(4)
N7 N8 C31 112.3(5)
N7 N8 C32 119.3(5)
C31 N8 C32 128.2(5)
C33 N9 C34 103.1(6)
C33 N10 C39 107.1(6)
C33 N10 H10 130(5)
C39 N10 H10 123(5)
F5 P1 F2 90.0(5)
F5 P1 F3 175.0(6)
F2 P1 F3 94.1(5)
F5 P1 F6 88.3(5)
F2 P1 F6 178.0(4)
F3 P1 F6 87.5(4)
F5 P1 F4 89.8(4)
F2 P1 F4 93.7(3)
F3 P1 F4 92.6(3)
F6 P1 F4 87.5(3)
F5 P1 F1 89.5(4)
F2 P1 F1 86.0(3)
F3 P1 F1 88.2(3)
F6 P1 F1 92.8(3)
F4 P1 F1 179.2(3)
F9 P2 F7 91.6(3)
F9 P2 F8 100.4(5)
F7 P2 F8 91.3(3)
F9 P2 F10 91.1(3)
F7 P2 F10 177.1(4)
F8 P2 F10 89.2(3)
F9 P2 F11 89.4(4)
F7 P2 F11 91.5(4)
F8 P2 F11 169.8(4)
F10 P2 F11 87.5(3)
F9 P2 F12 174.8(4)
F7 P2 F12 88.3(3)
F8 P2 F12 84.9(3)
F10 P2 F12 88.9(3)
F11 P2 F12 85.4(3)
N6 Ru1 N2 170.23(18)
N6 Ru1 N3 96.99(17)
N2 Ru1 N3 89.75(17)
N6 Ru1 N1 92.14(17)
N2 Ru1 N1 79.93(18)
N3 Ru1 N1 97.53(18)
N6 Ru1 N4 90.60(17)
N2 Ru1 N4 97.59(18)
N3 Ru1 N4 79.64(18)
N1 Ru1 N4 176.29(18)
N6 Ru1 N5 78.36(18)
N2 Ru1 N5 95.30(18)
N3 Ru1 N5 174.25(18)
N1 Ru1 N5 86.10(17)
N4 Ru1 N5 96.92(17)

loop_
_geom_bond_atom_site_label_1
_geom_bond_atom_site_label_2
_geom_bond_distance
C1 N1 1.327(7)
C1 C2 1.385(8)
C1 H1 0.9300
C2 C3 1.370(10)
C2 H2 0.9300
C3 C9 1.386(10)
C3 H3 0.9300
C4 C5 1.353(11)
C4 C9 1.440(10)
C4 H4 0.9300
C5 C11 1.412(10)
C5 H5 0.9300
C6 C7 1.347(10)
C6 C11 1.399(10)
C6 H6 0.9300
C7 C8 1.397(9)
C7 H7 0.9300
C8 N2 1.334(7)
C8 H8 0.9300
C9 C10 1.401(9)
C10 N1 1.368(7)
C10 C12 1.414(8)
C11 C12 1.405(8)
C12 N2 1.366(8)
C13 N3 1.326(7)
C13 C14 1.400(9)
C13 H13 0.9300
C14 C15 1.366(10)
C14 H14 0.9300
C15 C21 1.393(9)
C15 H15 0.9300
C16 C17 1.341(10)
C16 C21 1.435(9)
C16 H16 0.9300
C17 C23 1.431(9)
C17 H17 0.9300
C18 C19 1.358(9)
C18 C23 1.399(9)
C18 H18 0.9300
C19 C20 1.393(9)
C19 H19 0.9300
C20 N4 1.331(7)
C20 H20 0.9300
C21 C22 1.405(8)
C22 N3 1.370(7)
C22 C24 1.410(8)
C23 C24 1.411(8)
C24 N4 1.371(7)
C25 N5 1.345(7)
C25 C26 1.368(9)
C25 H25 0.9300
C26 C27 1.364(10)
C26 H26 0.9300
C27 C28 1.369(10)
C27 H27 0.9300
C28 C29 1.377(8)
C28 H28 0.9300
C29 N5 1.367(7)
C29 C30 1.449(8)
C30 N6 1.361(7)
C30 C31 1.367(8)
C31 N8 1.344(8)
C31 H31 0.9300
C32 N8 1.465(7)
C32 C33 1.482(8)
C32 H32A 0.9700
C32 H32B 0.9700
C33 N9 1.289(8)
C33 N10 1.358(8)
C34 C39 1.373(11)
C34 N9 1.414(10)
C34 C35 1.431(11)
C35 C36 1.440(16)
C35 H35 0.9300
C36 C37 1.342(18)
C36 H36 0.9300
C37 C38 1.334(15)
C37 H37 0.9300
C38 C39 1.409(11)
C38 H38 0.9300
C39 N10 1.367(8)
C40 Cl2 1.734(7)
C40 Cl1 1.747(7)
C40 Cl3 1.755(7)
C40 H40 0.9800
N1 Ru1 2.062(5)
N2 Ru1 2.050(5)
N3 Ru1 2.054(4)
N4 Ru1 2.067(5)
N5 Ru1 2.074(4)
N6 N7 1.311(6)
N6 Ru1 2.028(4)
N7 N8 1.337(6)
N10 H10 0.86(2)
F1 P1 1.580(5)
F2 P1 1.533(5)
F3 P1 1.542(5)
F4 P1 1.565(4)
F5 P1 1.532(6)
F6 P1 1.564(5)
F7 P2 1.565(5)
F8 P2 1.565(5)
F9 P2 1.510(6)
F10 P2 1.576(5)
F11 P2 1.602(6)
F12 P2 1.631(6)

loop_
_geom_torsion_atom_site_label_1
_geom_torsion_atom_site_label_2
_geom_torsion_atom_site_label_3
_geom_torsion_atom_site_label_4
_geom_torsion
N1 C1 C2 C3 0.1(10)
C1 C2 C3 C9 1.2(10)
C9 C4 C5 C11 -1.7(11)
C11 C6 C7 C8 -1.1(9)
C6 C7 C8 N2 0.9(9)
C2 C3 C9 C10 -2.4(9)
C2 C3 C9 C4 178.7(6)
C5 C4 C9 C3 179.4(7)
C5 C4 C9 C10 0.5(10)
C3 C9 C10 N1 2.3(9)
C4 C9 C10 N1 -178.7(5)
C3 C9 C10 C12 -178.3(6)
C4 C9 C10 C12 0.6(9)
C7 C6 C11 C12 0.1(9)
C7 C6 C11 C5 -179.8(6)
C4 C5 C11 C6 -178.3(7)
C4 C5 C11 C12 1.9(10)
C6 C11 C12 N2 1.1(8)
C5 C11 C12 N2 -179.0(5)
C6 C11 C12 C10 179.4(5)
C5 C11 C12 C10 -0.7(8)
N1 C10 C12 N2 -2.7(7)
C9 C10 C12 N2 177.9(5)
N1 C10 C12 C11 178.9(5)
C9 C10 C12 C11 -0.5(8)
N3 C13 C14 C15 -0.3(10)
C13 C14 C15 C21 0.9(10)
C21 C16 C17 C23 -1.4(9)
C23 C18 C19 C20 2.2(9)
C18 C19 C20 N4 -0.3(10)
C14 C15 C21 C22 -1.6(9)
C14 C15 C21 C16 176.5(6)
C17 C16 C21 C15 -179.0(6)
C17 C16 C21 C22 -0.9(9)
C15 C21 C22 N3 1.9(8)
C16 C21 C22 N3 -176.4(5)
C15 C21 C22 C24 -179.2(5)
C16 C21 C22 C24 2.5(8)
C19 C18 C23 C24 -2.5(8)
C19 C18 C23 C17 179.7(6)
C16 C17 C23 C18 179.8(6)
C16 C17 C23 C24 2.0(8)
N3 C22 C24 N4 -2.3(7)
C21 C22 C24 N4 178.8(5)
N3 C22 C24 C23 177.1(5)
C21 C22 C24 C23 -1.8(8)
C18 C23 C24 N4 1.0(8)
C17 C23 C24 N4 178.9(5)
C18 C23 C24 C22 -178.3(5)
C17 C23 C24 C22 -0.4(8)
N5 C25 C26 C27 1.1(10)
C25 C26 C27 C28 -0.4(9)
C26 C27 C28 C29 -0.9(9)
C27 C28 C29 N5 1.7(8)
C27 C28 C29 C30 -176.0(5)
N5 C29 C30 N6 4.1(7)
C28 C29 C30 N6 -178.0(5)
N5 C29 C30 C31 -173.4(6)
C28 C29 C30 C31 4.5(10)
N6 C30 C31 N8 0.5(6)
C29 C30 C31 N8 178.2(6)
N8 C32 C33 N9 -127.0(6)
N8 C32 C33 N10 57.4(8)
C39 C34 C35 C36 0.1(10)
N9 C34 C35 C36 -179.0(7)
C34 C35 C36 C37 1.3(15)
C35 C36 C37 C38 -3.2(18)
C36 C37 C38 C39 3.2(15)
N9 C34 C39 N10 0.1(7)
C35 C34 C39 N10 -179.2(6)
N9 C34 C39 C38 179.5(6)
C35 C34 C39 C38 0.2(11)
C37 C38 C39 N10 177.4(8)
C37 C38 C39 C34 -1.8(12)
C2 C1 N1 C10 -0.2(9)
C2 C1 N1 Ru1 174.5(5)
C9 C10 N1 C1 -1.0(8)
C12 C10 N1 C1 179.6(5)
C9 C10 N1 Ru1 -176.5(4)
C12 C10 N1 Ru1 4.1(6)
C7 C8 N2 C12 0.3(8)
C7 C8 N2 Ru1 -179.2(4)
C11 C12 N2 C8 -1.3(8)
C10 C12 N2 C8 -179.6(5)
C11 C12 N2 Ru1 178.3(4)
C10 C12 N2 Ru1 -0.1(6)
C14 C13 N3 C22 0.5(8)
C14 C13 N3 Ru1 -178.9(5)
C21 C22 N3 C13 -1.4(8)
C24 C22 N3 C13 179.7(5)
C21 C22 N3 Ru1 178.2(4)
C24 C22 N3 Ru1 -0.7(6)
C19 C20 N4 C24 -1.2(8)
C19 C20 N4 Ru1 174.2(4)
C22 C24 N4 C20 -179.8(5)
C23 C24 N4 C20 0.9(8)
C22 C24 N4 Ru1 4.1(6)
C23 C24 N4 Ru1 -175.3(4)
C26 C25 N5 C29 -0.3(8)
C26 C25 N5 Ru1 174.9(5)
C28 C29 N5 C25 -1.1(8)
C30 C29 N5 C25 176.9(5)
C28 C29 N5 Ru1 -176.7(4)
C30 C29 N5 Ru1 1.2(5)
C31 C30 N6 N7 -0.5(6)
C29 C30 N6 N7 -178.7(4)
C31 C30 N6 Ru1 170.6(3)
C29 C30 N6 Ru1 -7.6(6)
C30 N6 N7 N8 0.3(5)
Ru1 N6 N7 N8 -168.6(3)
N6 N7 N8 C31 0.1(6)
N6 N7 N8 C32 175.9(4)
C30 C31 N8 N7 -0.4(6)
C30 C31 N8 C32 -175.8(5)
C33 C32 N8 N7 70.1(7)
C33 C32 N8 C31 -114.7(6)
N10 C33 N9 C34 -0.1(7)
C32 C33 N9 C34 -175.9(5)
C39 C34 N9 C33 0.0(7)
C35 C34 N9 C33 179.2(7)
N9 C33 N10 C39 0.1(7)
C32 C33 N10 C39 176.1(5)
C34 C39 N10 C33 -0.1(7)
C38 C39 N10 C33 -179.5(7)
